data_1553467
loop_
_publ_author_name
'Zhang, Xu'
'Xu, Bin'
'Xu, Ming-Hua'

_publ_section_title
;
 Rhodium-catalyzed asymmetric arylation of N- and O-containing cyclic
 aldimines: facile and efficient access to highly optically active
 3,4-dihydrobenzo[1,4]oxazin-2-ones and dihydroquinoxalinones
;
_journal_issue 8
_journal_name_full 'Organic Chemistry Frontiers'
_journal_page_first 944
_journal_paper_doi 10.1039/C6QO00191B
_journal_volume 3
_journal_year 2016
_chemical_absolute_configuration rmad
_chemical_formula_moiety 'C14 H10 Br N O2'
_chemical_formula_sum 'C14 H10 Br N O2'
_chemical_formula_weight 304.14
_space_group_crystal_system orthorhombic
_space_group_IT_number 19
_space_group_name_Hall 'P 2ac 2ab'
_space_group_name_H-M_alt 'P 21 21 21'
_atom_sites_solution_hydrogens mixed
_audit_creation_date 2016-04-20
_audit_creation_method
;
Olex2 1.2-beta
(compiled 2015.11.10 svn.r3248 for OlexSys, GUI svn.r5133)
;
_audit_update_record
;
2016-05-05 deposited with the CCDC.
2016-05-31 downloaded from the CCDC.
;
_cell_angle_alpha 90
_cell_angle_beta 90
_cell_angle_gamma 90
_cell_formula_units_Z 4
_cell_length_a 4.4197(5)
_cell_length_b 11.6677(13)
_cell_length_c 22.915(2)
_cell_measurement_reflns_used 986
_cell_measurement_temperature 173
_cell_measurement_theta_max 20.277
_cell_measurement_theta_min 3.188
_cell_volume 1181.7(2)
_computing_cell_refinement 'SAINT v7.68A (Bruker, 2009)'
_computing_data_reduction 'SAINT v7.68A (Bruker, 2009)'
_computing_molecular_graphics 'Olex2 (Dolomanov et al., 2009)'
_computing_publication_material 'Olex2 (Dolomanov et al., 2009)'
_computing_structure_refinement 'ShelXL (Sheldrick, 2015)'
_computing_structure_solution 'ShelXS (Sheldrick, 2008)'
_diffrn_ambient_temperature 173
_diffrn_measured_fraction_theta_full 1.000
_diffrn_measured_fraction_theta_max 1.000
_diffrn_measurement_device_type 'Bruker APEX-II CCD'
_diffrn_measurement_method '\f and \w scans'
_diffrn_radiation_monochromator graphite
_diffrn_radiation_type MoK\a
_diffrn_radiation_wavelength 0.71073
_diffrn_reflns_av_R_equivalents 0.1091
_diffrn_reflns_av_unetI/netI 0.1028
_diffrn_reflns_Laue_measured_fraction_full 1.000
_diffrn_reflns_Laue_measured_fraction_max 1.000
_diffrn_reflns_limit_h_max 5
_diffrn_reflns_limit_h_min -5
_diffrn_reflns_limit_k_max 13
_diffrn_reflns_limit_k_min -13
_diffrn_reflns_limit_l_max 27
_diffrn_reflns_limit_l_min -27
_diffrn_reflns_number 8364
_diffrn_reflns_point_group_measured_fraction_full 1.000
_diffrn_reflns_point_group_measured_fraction_max 1.000
_diffrn_reflns_theta_full 25.002
_diffrn_reflns_theta_max 25.002
_diffrn_reflns_theta_min 1.777
_diffrn_standards_number 0
_exptl_absorpt_coefficient_mu 3.470
_exptl_absorpt_correction_T_max 0.7453
_exptl_absorpt_correction_T_min 0.4529
_exptl_absorpt_correction_type multi-scan
_exptl_absorpt_process_details
;
SADABS-2008/1 (Bruker,2008) was used for absorption correction.
wR2(int) was 0.1131 before and 0.0752 after correction.
The Ratio of minimum to maximum transmission is 0.6077.
The \l/2 correction factor is 0.0015.
;
_exptl_crystal_colour colourless
_exptl_crystal_colour_primary colourless
_exptl_crystal_density_diffrn 1.710
_exptl_crystal_description block
_exptl_crystal_F_000 608
_exptl_crystal_size_max 0.3
_exptl_crystal_size_mid 0.2
_exptl_crystal_size_min 0.2
_refine_diff_density_max 0.596
_refine_diff_density_min -0.665
_refine_diff_density_rms 0.088
_refine_ls_abs_structure_details
;
 Flack x determined using 378 quotients [(I+)-(I-)]/[(I+)+(I-)]
 (Parsons, Flack and Wagner, Acta Cryst. B69 (2013) 249-259).
;
_refine_ls_abs_structure_Flack 0.012(18)
_refine_ls_extinction_method none
_refine_ls_goodness_of_fit_ref 1.021
_refine_ls_hydrogen_treatment constr
_refine_ls_matrix_type full
_refine_ls_number_parameters 163
_refine_ls_number_reflns 2081
_refine_ls_number_restraints 0
_refine_ls_restrained_S_all 1.021
_refine_ls_R_factor_all 0.1053
_refine_ls_R_factor_gt 0.0562
_refine_ls_shift/su_max 0.001
_refine_ls_shift/su_mean 0.000
_refine_ls_structure_factor_coef Fsqd
_refine_ls_weighting_details 'w=1/[\s^2^(Fo^2^)+(0.0140P)^2^+0.4660P] where P=(Fo^2^+2Fc^2^)/3'
_refine_ls_weighting_scheme calc
_refine_ls_wR_factor_gt 0.0883
_refine_ls_wR_factor_ref 0.0994
_reflns_Friedel_coverage 0.649
_reflns_Friedel_fraction_full 1.000
_reflns_Friedel_fraction_max 1.000
_reflns_number_gt 1396
_reflns_number_total 2081
_reflns_threshold_expression 'I > 2\s(I)'
_cod_data_source_file c6qo00191b2.cif
_cod_data_source_block mo_2016150_0m
_cod_depositor_comments
;

2022-09-15
Z value and formula fixed to values more according to usual
chemical conventions.                 miguel
;
_cod_original_formula_sum 'C28 H20 Br2 N2 O4'
_cod_original_formula_weight 608.28
_cod_original_formula_moiety '2(C14 H10 Br N O2)'
_cod_original_formula_units_Z 2
_cod_database_code 1553467
_shelx_space_group_comment
;
The symmetry employed for this shelxl refinement is uniquely defined
by the following loop, which should always be used as a source of
symmetry information in preference to the above space-group names.
They are only intended as comments.
;
_olex2_refinement_description
;
1. Fixed Uiso
 At 1.2 times of:
  All C(H) groups, All N(H) groups
2.a Riding coordinates:
 N1(H1)
2.b Ternary CH refined with riding coordinates:
 C7(H7)
2.c Aromatic/amide H refined with riding coordinates:
 C1(H1A), C3(H3), C4(H4), C5(H5), C11(H11), C12(H12), C13(H13), C14(H14)
;
_shelx_shelxl_version_number 2014/7
_olex2_submission_special_instructions 'No special instructions were received'

loop_
_space_group_symop_operation_xyz
'x, y, z'
'-x+1/2, -y, z+1/2'
'x+1/2, -y+1/2, -z'
'-x, y+1/2, -z+1/2'

loop_
_atom_site_label
_atom_site_type_symbol
_atom_site_fract_x
_atom_site_fract_y
_atom_site_fract_z
_atom_site_U_iso_or_equiv
_atom_site_adp_type
_atom_site_occupancy
_atom_site_site_symmetry_order
_atom_site_calc_flag
_atom_site_refinement_flags_posn
Br1 Br 0.7614(3) 0.45786(8) 0.97654(4) 0.0504(3) Uani 1 1 d .
O1 O 0.7013(15) 0.4878(5) 0.7385(3) 0.0385(16) Uani 1 1 d .
O2 O 0.9717(12) 0.4276(5) 0.6642(2) 0.0330(15) Uani 1 1 d .
N1 N 1.1183(15) 0.2326(7) 0.7252(3) 0.0339(19) Uani 1 1 d .
H1 H 1.2095 0.1805 0.7452 0.041 Uiso 1 1 d R
C1 C 0.8928(19) 0.3828(9) 0.8611(4) 0.040(3) Uani 1 1 d .
H1A H 1.0077 0.4514 0.8584 0.048 Uiso 1 1 calc R
C2 C 0.736(3) 0.3574(7) 0.9117(3) 0.038(2) Uani 1 1 d .
C3 C 0.567(2) 0.2573(9) 0.9162(4) 0.041(2) Uani 1 1 d .
H3 H 0.4595 0.2405 0.9511 0.049 Uiso 1 1 calc R
C4 C 0.556(2) 0.1836(9) 0.8703(4) 0.040(3) Uani 1 1 d .
H4 H 0.4410 0.1150 0.8731 0.048 Uiso 1 1 calc R
C5 C 0.711(2) 0.2085(7) 0.8195(4) 0.032(2) Uani 1 1 d .
H5 H 0.7014 0.1566 0.7876 0.039 Uiso 1 1 calc R
C6 C 0.8811(18) 0.3071(8) 0.8142(4) 0.030(2) Uani 1 1 d .
C7 C 1.0571(18) 0.3352(7) 0.7596(4) 0.029(2) Uani 1 1 d .
H7 H 1.2549 0.3698 0.7713 0.035 Uiso 1 1 calc R
C8 C 0.889(2) 0.4214(8) 0.7212(4) 0.033(2) Uani 1 1 d .
C9 C 1.1911(19) 0.3509(7) 0.6416(4) 0.030(2) Uani 1 1 d .
C10 C 1.259(3) 0.2533(7) 0.6717(3) 0.0300(18) Uani 1 1 d .
C11 C 1.468(2) 0.1772(8) 0.6465(4) 0.037(2) Uani 1 1 d .
H11 H 1.5284 0.1100 0.6668 0.044 Uiso 1 1 calc R
C12 C 1.585(2) 0.2012(8) 0.5915(4) 0.036(2) Uani 1 1 d .
H12 H 1.7214 0.1485 0.5739 0.043 Uiso 1 1 calc R
C13 C 1.5089(19) 0.2988(9) 0.5627(4) 0.035(2) Uani 1 1 d .
H13 H 1.5950 0.3146 0.5255 0.042 Uiso 1 1 calc R
C14 C 1.3085(19) 0.3740(8) 0.5870(3) 0.032(2) Uani 1 1 d .
H14 H 1.2505 0.4414 0.5666 0.038 Uiso 1 1 calc R

loop_
_atom_site_aniso_label
_atom_site_aniso_U_11
_atom_site_aniso_U_22
_atom_site_aniso_U_33
_atom_site_aniso_U_23
_atom_site_aniso_U_13
_atom_site_aniso_U_12
Br1 0.0648(6) 0.0514(6) 0.0351(4) -0.0020(5) 0.0001(8) 0.0055(9)
O1 0.037(4) 0.031(3) 0.048(4) 0.002(3) 0.009(3) 0.001(4)
O2 0.030(3) 0.040(4) 0.029(3) 0.004(3) 0.002(3) 0.005(3)
N1 0.029(4) 0.037(5) 0.035(4) 0.008(4) -0.006(3) 0.004(4)
C1 0.025(4) 0.045(7) 0.051(7) 0.014(6) -0.009(5) -0.003(5)
C2 0.034(4) 0.046(6) 0.033(5) -0.004(4) -0.002(6) -0.001(7)
C3 0.040(5) 0.035(6) 0.048(6) 0.013(6) 0.002(5) 0.004(5)
C4 0.035(5) 0.030(6) 0.055(7) 0.001(5) -0.004(5) -0.011(5)
C5 0.027(5) 0.031(5) 0.038(5) 0.001(4) -0.010(5) -0.008(5)
C6 0.026(5) 0.040(6) 0.024(5) -0.007(5) -0.005(4) 0.010(5)
C7 0.021(5) 0.029(6) 0.036(6) -0.002(5) -0.001(4) -0.003(4)
C8 0.032(5) 0.031(6) 0.035(6) 0.002(5) -0.004(4) -0.010(5)
C9 0.026(6) 0.031(5) 0.034(5) -0.010(4) 0.000(4) 0.002(4)
C10 0.025(4) 0.026(4) 0.038(5) 0.000(4) 0.003(6) -0.006(7)
C11 0.038(5) 0.032(6) 0.041(6) -0.004(5) -0.002(5) -0.004(5)
C12 0.035(5) 0.034(6) 0.040(6) -0.016(5) 0.008(5) -0.003(5)
C13 0.034(5) 0.046(7) 0.025(5) -0.005(5) 0.001(4) -0.005(5)
C14 0.031(6) 0.034(5) 0.031(5) -0.003(4) 0.000(4) -0.002(5)

loop_
_atom_type_symbol
_atom_type_description
_atom_type_scat_dispersion_real
_atom_type_scat_dispersion_imag
_atom_type_scat_source
C C 0.0033 0.0016 'International Tables Vol C Tables 4.2.6.8 and 6.1.1.4'
H H 0.0000 0.0000 'International Tables Vol C Tables 4.2.6.8 and 6.1.1.4'
Br Br -0.2901 2.4595 'International Tables Vol C Tables 4.2.6.8 and 6.1.1.4'
N N 0.0061 0.0033 'International Tables Vol C Tables 4.2.6.8 and 6.1.1.4'
O O 0.0106 0.0060 'International Tables Vol C Tables 4.2.6.8 and 6.1.1.4'

loop_
_geom_angle_atom_site_label_1
_geom_angle_atom_site_label_2
_geom_angle_atom_site_label_3
_geom_angle
C8 O2 C9 120.2(7)
C7 N1 H1 112.3
C10 N1 H1 112.4
C10 N1 C7 114.5(7)
C2 C1 H1A 120.2
C2 C1 C6 119.6(9)
C6 C1 H1A 120.2
C1 C2 Br1 119.7(7)
C1 C2 C3 120.7(9)
C3 C2 Br1 119.5(7)
C2 C3 H3 120.2
C4 C3 C2 119.5(9)
C4 C3 H3 120.2
C3 C4 H4 120.0
C3 C4 C5 120.1(9)
C5 C4 H4 120.0
C4 C5 H5 119.3
C6 C5 C4 121.3(9)
C6 C5 H5 119.3
C1 C6 C7 118.9(8)
C5 C6 C1 118.8(8)
C5 C6 C7 122.2(8)
N1 C7 C6 111.4(7)
N1 C7 H7 108.3
N1 C7 C8 108.7(7)
C6 C7 H7 108.3
C6 C7 C8 111.7(7)
C8 C7 H7 108.3
O1 C8 O2 118.0(8)
O1 C8 C7 124.7(8)
O2 C8 C7 117.2(8)
C10 C9 O2 119.4(8)
C10 C9 C14 122.6(8)
C14 C9 O2 117.7(8)
N1 C10 C11 123.0(8)
C9 C10 N1 119.5(9)
C9 C10 C11 117.5(8)
C10 C11 H11 120.3
C12 C11 C10 119.4(9)
C12 C11 H11 120.3
C11 C12 H12 119.5
C13 C12 C11 121.1(9)
C13 C12 H12 119.5
C12 C13 H13 120.0
C12 C13 C14 120.1(9)
C14 C13 H13 120.0
C9 C14 H14 120.4
C13 C14 C9 119.2(8)
C13 C14 H14 120.4

loop_
_geom_bond_atom_site_label_1
_geom_bond_atom_site_label_2
_geom_bond_distance
Br1 C2 1.896(8)
O1 C8 1.202(10)
O2 C8 1.358(10)
O2 C9 1.417(9)
N1 H1 0.8600
N1 C7 1.458(11)
N1 C10 1.394(10)
C1 H1A 0.9500
C1 C2 1.383(12)
C1 C6 1.391(12)
C2 C3 1.391(13)
C3 H3 0.9500
C3 C4 1.360(13)
C4 H4 0.9500
C4 C5 1.383(12)
C5 H5 0.9500
C5 C6 1.379(12)
C6 C7 1.510(11)
C7 H7 1.0000
C7 C8 1.529(12)
C9 C10 1.364(11)
C9 C14 1.381(11)
C10 C11 1.407(13)
C11 H11 0.9500
C11 C12 1.391(12)
C12 H12 0.9500
C12 C13 1.359(12)
C13 H13 0.9500
C13 C14 1.366(12)
C14 H14 0.9500

loop_
_geom_torsion_atom_site_label_1
_geom_torsion_atom_site_label_2
_geom_torsion_atom_site_label_3
_geom_torsion_atom_site_label_4
_geom_torsion
Br1 C2 C3 C4 -178.1(8)
O2 C9 C10 N1 -2.2(13)
O2 C9 C10 C11 177.3(8)
O2 C9 C14 C13 -176.7(7)
N1 C7 C8 O1 147.1(8)
N1 C7 C8 O2 -37.2(9)
N1 C10 C11 C12 176.6(8)
C1 C2 C3 C4 0.0(15)
C1 C6 C7 N1 157.7(8)
C1 C6 C7 C8 -80.6(9)
C2 C1 C6 C5 0.2(13)
C2 C1 C6 C7 -179.1(8)
C2 C3 C4 C5 -0.2(15)
C3 C4 C5 C6 0.3(15)
C4 C5 C6 C1 -0.3(14)
C4 C5 C6 C7 179.0(8)
C5 C6 C7 N1 -21.6(11)
C5 C6 C7 C8 100.1(10)
C6 C1 C2 Br1 178.0(7)
C6 C1 C2 C3 -0.1(14)
C6 C7 C8 O1 23.8(11)
C6 C7 C8 O2 -160.5(7)
C7 N1 C10 C9 -34.0(12)
C7 N1 C10 C11 146.5(8)
C8 O2 C9 C10 17.4(11)
C8 O2 C9 C14 -168.2(7)
C9 O2 C8 O1 -179.8(7)
C9 O2 C8 C7 4.2(10)
C9 C10 C11 C12 -2.9(13)
C10 N1 C7 C6 175.0(7)
C10 N1 C7 C8 51.6(10)
C10 C9 C14 C13 -2.5(13)
C10 C11 C12 C13 2.2(13)
C11 C12 C13 C14 -1.4(13)
C12 C13 C14 C9 1.5(13)
C14 C9 C10 N1 -176.4(8)
C14 C9 C10 C11 3.1(14)
